data_1516050
loop_
_publ_author_name
'Seo, Min-Seob'
'Lee, Ansoo'
'Kim, Hyunwoo'

_publ_section_title
;
 2,2'-dihydroxybenzil: a stereodynamic probe for primary amines controlled
 by steric strain.
;
_journal_issue 11
_journal_name_full 'Organic letters'
_journal_page_first 2950
_journal_page_last 2953
_journal_paper_doi 10.1021/ol501088v
_journal_volume 16
_journal_year 2014
_chemical_absolute_configuration ad
_chemical_formula_moiety 'C26 H36 N2 O2'
_chemical_formula_sum 'C26 H36 N2 O2'
_chemical_formula_weight 408.57
_chemical_name_systematic
;
 ?
;
_space_group_crystal_system orthorhombic
_space_group_IT_number 19
_space_group_name_Hall 'P 2ac 2ab'
_space_group_name_H-M_alt 'P 21 21 21'
_symmetry_space_group_name_Hall 'P 2ac 2ab'
_symmetry_space_group_name_H-M 'P 21 21 21'
_atom_sites_solution_hydrogens mixed
_audit_creation_method SHELXL-2013
_cell_angle_alpha 90
_cell_angle_beta 90
_cell_angle_gamma 90
_cell_formula_units_Z 4
_cell_length_a 10.5434(6)
_cell_length_b 11.5090(6)
_cell_length_c 19.6411(10)
_cell_measurement_reflns_used 9517
_cell_measurement_temperature 147(2)
_cell_measurement_theta_max 66.68
_cell_measurement_theta_min 4.45
_cell_volume 2383.3(2)
_computing_cell_refinement APEX2
_computing_data_collection 'APEX2 (Bruker, 2007)'
_computing_data_reduction 'SAINT (Bruker, 2007)'
_computing_molecular_graphics 'PLATON (Spek, 2009)'
_computing_publication_material 'SHELXTL (Sheldrick, 2008)'
_computing_structure_refinement 'SHELXL-2013 (Sheldrick, 2013)'
_computing_structure_solution 'SHELXS-97 (Sheldrick, 2008)'
_diffrn_ambient_temperature 147(2)
_diffrn_measured_fraction_theta_full 0.968
_diffrn_measured_fraction_theta_max 0.989
_diffrn_measurement_device_type 'Bruker Kappa APEX-DUO CCD'
_diffrn_measurement_method '\f and \w scans'
_diffrn_radiation_type CuK\a
_diffrn_radiation_wavelength 1.54178
_diffrn_reflns_av_R_equivalents 0.0289
_diffrn_reflns_av_unetI/netI 0.0135
_diffrn_reflns_Laue_measured_fraction_full 0.968
_diffrn_reflns_Laue_measured_fraction_max 0.989
_diffrn_reflns_limit_h_max 12
_diffrn_reflns_limit_h_min -12
_diffrn_reflns_limit_k_max 13
_diffrn_reflns_limit_k_min -13
_diffrn_reflns_limit_l_max 22
_diffrn_reflns_limit_l_min -23
_diffrn_reflns_number 42204
_diffrn_reflns_point_group_measured_fraction_full 0.958
_diffrn_reflns_point_group_measured_fraction_max 0.981
_diffrn_reflns_theta_full 67.679
_diffrn_reflns_theta_max 66.686
_diffrn_reflns_theta_min 4.453
_diffrn_source 'ImuS with multi-layer optics'
_exptl_absorpt_coefficient_mu 0.556
_exptl_absorpt_correction_T_max 0.7528
_exptl_absorpt_correction_T_min 0.7064
_exptl_absorpt_correction_type multi-scan
_exptl_absorpt_process_details 'SADABS (Sheldrick, 1996)'
_exptl_crystal_colour yellow
_exptl_crystal_density_diffrn 1.139
_exptl_crystal_description needle
_exptl_crystal_F_000 888
_exptl_crystal_size_max 0.410
_exptl_crystal_size_mid 0.260
_exptl_crystal_size_min 0.230
_refine_diff_density_max 0.154
_refine_diff_density_min -0.105
_refine_diff_density_rms 0.025
_refine_ls_abs_structure_details
;
 Flack x determined using 1757 quotients [(I+)-(I-)]/[(I+)+(I-)]
 (Parsons and Flack (2004), Acta Cryst. A60, s61).
;
_refine_ls_abs_structure_Flack 0.02(3)
_refine_ls_extinction_coef 0.0038(3)
_refine_ls_extinction_expression Fc^*^=kFc[1+0.001xFc^2^\l^3^/sin(2\q)]^-1/4^
_refine_ls_extinction_method SHELXL
_refine_ls_goodness_of_fit_ref 1.091
_refine_ls_hydrogen_treatment mixed
_refine_ls_matrix_type full
_refine_ls_number_parameters 288
_refine_ls_number_reflns 4141
_refine_ls_number_restraints 0
_refine_ls_restrained_S_all 1.091
_refine_ls_R_factor_all 0.0239
_refine_ls_R_factor_gt 0.0238
_refine_ls_shift/su_max 0.001
_refine_ls_shift/su_mean 0.000
_refine_ls_structure_factor_coef Fsqd
_refine_ls_weighting_details 'w=1/[\s^2^(Fo^2^)+(0.0319P)^2^+0.3224P] where P=(Fo^2^+2Fc^2^)/3'
_refine_ls_weighting_scheme calc
_refine_ls_wR_factor_gt 0.0624
_refine_ls_wR_factor_ref 0.0625
_reflns_Friedel_coverage 0.738
_reflns_Friedel_fraction_full 0.946
_reflns_Friedel_fraction_max 0.971
_reflns_number_gt 4135
_reflns_number_total 4141
_reflns_threshold_expression 'I > 2\s(I)'
_cod_data_source_file ol501088v_si_002.cif
_cod_data_source_block d13148
_cod_depositor_comments 'Adding full bibliography for 1516050.cif.'
_cod_database_code 1516050
_shelx_space_group_comment
;
The symmetry employed for this shelxl refinement is uniquely defined
by the following loop, which should always be used as a source of
symmetry information in preference to the above space-group names.
They are only intended as comments.
;
_shelx_estimated_absorpt_t_min 0.804
_shelx_estimated_absorpt_t_max 0.883
_shelxl_version_number 2013-3

loop_
_space_group_symop_operation_xyz
'x, y, z'
'x+1/2, -y+1/2, -z'
'-x, y+1/2, -z+1/2'
'-x+1/2, -y, z+1/2'

loop_
_atom_site_label
_atom_site_type_symbol
_atom_site_fract_x
_atom_site_fract_y
_atom_site_fract_z
_atom_site_U_iso_or_equiv
_atom_site_adp_type
_atom_site_occupancy
_atom_site_site_symmetry_order
_atom_site_calc_flag
_atom_site_refinement_flags_posn
_atom_site_refinement_flags_adp
O1 O 0.49487(10) 0.62740(9) 0.91145(5) 0.0269(2) Uani 1 1 d . .
O2 O 0.10401(12) 0.12264(11) 0.84568(6) 0.0395(3) Uani 1 1 d . .
N1 N 0.47466(10) 0.42257(10) 0.86013(6) 0.0210(3) Uani 1 1 d . .
N2 N 0.19408(11) 0.32006(10) 0.81263(6) 0.0219(3) Uani 1 1 d . .
C1 C 0.35963(13) 0.41668(12) 0.88169(7) 0.0200(3) Uani 1 1 d . .
C2 C 0.26833(12) 0.31855(12) 0.86460(7) 0.0203(3) Uani 1 1 d . .
C3 C 0.30741(13) 0.51014(12) 0.92451(7) 0.0208(3) Uani 1 1 d . .
C4 C 0.37480(13) 0.61472(12) 0.93404(7) 0.0221(3) Uani 1 1 d . .
C5 C 0.31585(15) 0.70858(12) 0.96588(7) 0.0278(3) Uani 1 1 d . .
H5A H 0.3600 0.7801 0.9705 0.033 Uiso 1 1 calc R U
C6 C 0.19438(15) 0.69837(13) 0.99065(8) 0.0296(3) Uani 1 1 d . .
H6A H 0.1547 0.7634 1.0115 0.036 Uiso 1 1 calc R U
C7 C 0.12912(14) 0.59398(14) 0.98546(8) 0.0299(3) Uani 1 1 d . .
H7A H 0.0467 0.5863 1.0045 0.036 Uiso 1 1 calc R U
C8 C 0.18499(14) 0.50161(13) 0.95245(7) 0.0266(3) Uani 1 1 d . .
H8A H 0.1398 0.4305 0.9485 0.032 Uiso 1 1 calc R U
C9 C 0.26250(13) 0.22022(12) 0.91264(7) 0.0226(3) Uani 1 1 d . .
C10 C 0.17998(15) 0.12601(13) 0.90083(8) 0.0290(3) Uani 1 1 d . .
C11 C 0.17641(18) 0.03305(14) 0.94640(9) 0.0379(4) Uani 1 1 d . .
H11A H 0.1207 -0.0304 0.9383 0.045 Uiso 1 1 calc R U
C12 C 0.25356(17) 0.03296(14) 1.00315(8) 0.0362(4) Uani 1 1 d . .
H12A H 0.2510 -0.0309 1.0337 0.043 Uiso 1 1 calc R U
C13 C 0.33474(16) 0.12514(14) 1.01597(8) 0.0321(3) Uani 1 1 d . .
H13A H 0.3875 0.1245 1.0552 0.038 Uiso 1 1 calc R U
C14 C 0.33854(14) 0.21811(13) 0.97133(7) 0.0270(3) Uani 1 1 d . .
H14A H 0.3935 0.2816 0.9805 0.032 Uiso 1 1 calc R U
C15 C 0.52952(13) 0.33395(12) 0.81484(7) 0.0231(3) Uani 1 1 d . .
H15A H 0.4592 0.2965 0.7887 0.028 Uiso 1 1 calc R U
C16 C 0.59362(15) 0.24132(13) 0.85868(8) 0.0304(3) Uani 1 1 d . .
H16A H 0.5288 0.1954 0.8822 0.046 Uiso 1 1 calc R U
H16B H 0.6486 0.2789 0.8923 0.046 Uiso 1 1 calc R U
H16C H 0.6446 0.1902 0.8296 0.046 Uiso 1 1 calc R U
C17 C 0.62115(13) 0.39335(13) 0.76356(7) 0.0256(3) Uani 1 1 d . .
C18 C 0.66110(16) 0.30473(16) 0.70937(9) 0.0368(4) Uani 1 1 d . .
H18A H 0.7148 0.3430 0.6754 0.055 Uiso 1 1 calc R U
H18B H 0.5854 0.2730 0.6871 0.055 Uiso 1 1 calc R U
H18C H 0.7086 0.2415 0.7310 0.055 Uiso 1 1 calc R U
C19 C 0.55453(15) 0.49421(15) 0.72771(8) 0.0330(4) Uani 1 1 d . .
H19A H 0.6125 0.5294 0.6946 0.050 Uiso 1 1 calc R U
H19B H 0.5295 0.5526 0.7614 0.050 Uiso 1 1 calc R U
H19C H 0.4790 0.4653 0.7041 0.050 Uiso 1 1 calc R U
C20 C 0.73957(14) 0.43976(14) 0.79952(8) 0.0296(3) Uani 1 1 d . .
H20A H 0.7916 0.4832 0.7669 0.044 Uiso 1 1 calc R U
H20B H 0.7887 0.3746 0.8178 0.044 Uiso 1 1 calc R U
H20C H 0.7142 0.4913 0.8368 0.044 Uiso 1 1 calc R U
C21 C 0.19252(13) 0.41546(12) 0.76265(7) 0.0222(3) Uani 1 1 d . .
H21A H 0.2787 0.4516 0.7613 0.027 Uiso 1 1 calc R U
C22 C 0.09722(15) 0.50743(14) 0.78589(8) 0.0309(3) Uani 1 1 d . .
H22A H 0.1332 0.5519 0.8238 0.046 Uiso 1 1 calc R U
H22B H 0.0189 0.4693 0.8008 0.046 Uiso 1 1 calc R U
H22C H 0.0785 0.5600 0.7480 0.046 Uiso 1 1 calc R U
C23 C 0.16227(13) 0.36501(12) 0.69101(7) 0.0246(3) Uani 1 1 d . .
C24 C 0.25385(16) 0.26546(14) 0.67524(8) 0.0336(4) Uani 1 1 d . .
H24A H 0.2351 0.2339 0.6300 0.050 Uiso 1 1 calc R U
H24B H 0.2439 0.2041 0.7094 0.050 Uiso 1 1 calc R U
H24C H 0.3412 0.2945 0.6762 0.050 Uiso 1 1 calc R U
C25 C 0.02559(15) 0.32058(15) 0.68734(8) 0.0337(4) Uani 1 1 d . .
H25A H 0.0113 0.2832 0.6432 0.051 Uiso 1 1 calc R U
H25B H -0.0331 0.3860 0.6926 0.051 Uiso 1 1 calc R U
H25C H 0.0111 0.2641 0.7239 0.051 Uiso 1 1 calc R U
C26 C 0.18057(15) 0.46055(13) 0.63762(8) 0.0298(3) Uani 1 1 d . .
H26A H 0.1624 0.4292 0.5923 0.045 Uiso 1 1 calc R U
H26B H 0.2683 0.4885 0.6392 0.045 Uiso 1 1 calc R U
H26C H 0.1227 0.5251 0.6473 0.045 Uiso 1 1 calc R U
H10 H 0.515(2) 0.556(2) 0.8893(12) 0.064(7) Uiso 1 1 d . .
H2O H 0.116(2) 0.197(2) 0.8246(12) 0.067(7) Uiso 1 1 d . .

loop_
_atom_site_aniso_label
_atom_site_aniso_U_11
_atom_site_aniso_U_22
_atom_site_aniso_U_33
_atom_site_aniso_U_23
_atom_site_aniso_U_13
_atom_site_aniso_U_12
O1 0.0240(5) 0.0237(5) 0.0332(6) -0.0059(4) 0.0027(4) -0.0055(4)
O2 0.0475(7) 0.0350(6) 0.0359(6) 0.0039(5) -0.0109(5) -0.0208(5)
N1 0.0188(5) 0.0201(5) 0.0240(6) -0.0017(5) 0.0008(5) -0.0001(4)
N2 0.0189(5) 0.0212(6) 0.0258(6) -0.0012(5) 0.0001(5) -0.0010(4)
C1 0.0196(6) 0.0202(6) 0.0203(6) 0.0020(5) -0.0019(5) -0.0005(5)
C2 0.0169(6) 0.0189(6) 0.0250(7) -0.0042(6) 0.0030(5) -0.0008(5)
C3 0.0213(7) 0.0216(6) 0.0197(6) -0.0007(5) -0.0005(5) 0.0009(5)
C4 0.0236(7) 0.0229(7) 0.0197(6) 0.0005(5) -0.0018(5) 0.0009(6)
C5 0.0358(8) 0.0203(7) 0.0272(7) -0.0040(6) -0.0004(6) -0.0008(6)
C6 0.0349(8) 0.0284(7) 0.0257(7) -0.0059(6) 0.0004(6) 0.0088(6)
C7 0.0257(7) 0.0361(8) 0.0279(7) -0.0063(6) 0.0045(6) 0.0033(6)
C8 0.0233(7) 0.0275(7) 0.0289(7) -0.0045(6) 0.0020(6) -0.0019(6)
C9 0.0228(7) 0.0210(7) 0.0238(7) -0.0012(6) 0.0039(5) 0.0003(6)
C10 0.0329(8) 0.0256(7) 0.0284(7) -0.0021(6) 0.0024(6) -0.0052(6)
C11 0.0504(10) 0.0258(8) 0.0374(9) 0.0023(7) 0.0045(8) -0.0127(8)
C12 0.0520(10) 0.0269(8) 0.0296(8) 0.0060(6) 0.0084(7) -0.0001(7)
C13 0.0349(8) 0.0359(8) 0.0254(7) 0.0039(6) 0.0019(6) 0.0025(7)
C14 0.0255(7) 0.0283(7) 0.0270(7) -0.0009(6) 0.0025(6) -0.0014(6)
C15 0.0178(6) 0.0214(7) 0.0300(7) -0.0057(6) 0.0005(6) -0.0008(5)
C16 0.0269(7) 0.0224(7) 0.0418(8) 0.0004(6) 0.0032(7) 0.0022(6)
C17 0.0194(7) 0.0285(7) 0.0287(7) -0.0051(6) 0.0027(6) 0.0005(6)
C18 0.0302(8) 0.0433(10) 0.0368(8) -0.0139(7) 0.0078(7) -0.0013(7)
C19 0.0261(7) 0.0401(9) 0.0329(8) 0.0050(7) 0.0035(6) 0.0009(7)
C20 0.0215(7) 0.0329(8) 0.0344(8) -0.0014(7) 0.0027(6) -0.0049(6)
C21 0.0184(6) 0.0201(6) 0.0282(7) 0.0001(5) -0.0019(5) -0.0018(6)
C22 0.0317(8) 0.0293(8) 0.0319(8) -0.0049(7) -0.0054(6) 0.0082(6)
C23 0.0243(7) 0.0230(7) 0.0267(7) -0.0017(6) -0.0034(6) 0.0008(6)
C24 0.0415(9) 0.0287(8) 0.0306(8) -0.0033(7) -0.0022(7) 0.0091(7)
C25 0.0323(8) 0.0366(8) 0.0323(8) -0.0015(7) -0.0075(7) -0.0091(7)
C26 0.0311(8) 0.0284(7) 0.0299(8) 0.0025(6) 0.0001(6) 0.0031(6)

loop_
_atom_type_symbol
_atom_type_description
_atom_type_scat_dispersion_real
_atom_type_scat_dispersion_imag
_atom_type_scat_source
C C 0.0181 0.0091 'International Tables Vol C Tables 4.2.6.8 and 6.1.1.4'
H H 0.0000 0.0000 'International Tables Vol C Tables 4.2.6.8 and 6.1.1.4'
N N 0.0311 0.0180 'International Tables Vol C Tables 4.2.6.8 and 6.1.1.4'
O O 0.0492 0.0322 'International Tables Vol C Tables 4.2.6.8 and 6.1.1.4'

loop_
_geom_angle_atom_site_label_1
_geom_angle_atom_site_label_2
_geom_angle_atom_site_label_3
_geom_angle
C4 O1 H10 105.3(15)
C10 O2 H2O 104.0(15)
C1 N1 C15 122.21(11)
C2 N2 C21 123.08(12)
N1 C1 C3 120.15(12)
N1 C1 C2 124.26(12)
C3 C1 C2 115.58(11)
N2 C2 C9 119.52(12)
N2 C2 C1 123.36(12)
C9 C2 C1 117.06(12)
C8 C3 C4 118.05(12)
C8 C3 C1 121.02(12)
C4 C3 C1 120.73(12)
O1 C4 C5 118.80(13)
O1 C4 C3 121.43(12)
C5 C4 C3 119.75(13)
C6 C5 C4 120.50(14)
C6 C5 H5A 119.7
C4 C5 H5A 119.7
C5 C6 C7 120.64(14)
C5 C6 H6A 119.7
C7 C6 H6A 119.7
C8 C7 C6 119.37(14)
C8 C7 H7A 120.3
C6 C7 H7A 120.3
C7 C8 C3 121.50(14)
C7 C8 H8A 119.3
C3 C8 H8A 119.3
C14 C9 C10 118.31(13)
C14 C9 C2 120.97(13)
C10 C9 C2 120.72(13)
O2 C10 C11 118.52(14)
O2 C10 C9 121.42(13)
C11 C10 C9 120.06(14)
C12 C11 C10 120.19(15)
C12 C11 H11A 119.9
C10 C11 H11A 119.9
C11 C12 C13 120.68(15)
C11 C12 H12A 119.7
C13 C12 H12A 119.7
C14 C13 C12 119.63(15)
C14 C13 H13A 120.2
C12 C13 H13A 120.2
C13 C14 C9 121.12(14)
C13 C14 H14A 119.4
C9 C14 H14A 119.4
N1 C15 C16 108.46(12)
N1 C15 C17 109.34(11)
C16 C15 C17 113.41(12)
N1 C15 H15A 108.5
C16 C15 H15A 108.5
C17 C15 H15A 108.5
C15 C16 H16A 109.5
C15 C16 H16B 109.5
H16A C16 H16B 109.5
C15 C16 H16C 109.5
H16A C16 H16C 109.5
H16B C16 H16C 109.5
C19 C17 C20 108.81(13)
C19 C17 C18 108.16(13)
C20 C17 C18 109.17(12)
C19 C17 C15 110.30(12)
C20 C17 C15 111.19(12)
C18 C17 C15 109.15(12)
C17 C18 H18A 109.5
C17 C18 H18B 109.5
H18A C18 H18B 109.5
C17 C18 H18C 109.5
H18A C18 H18C 109.5
H18B C18 H18C 109.5
C17 C19 H19A 109.5
C17 C19 H19B 109.5
H19A C19 H19B 109.5
C17 C19 H19C 109.5
H19A C19 H19C 109.5
H19B C19 H19C 109.5
C17 C20 H20A 109.5
C17 C20 H20B 109.5
H20A C20 H20B 109.5
C17 C20 H20C 109.5
H20A C20 H20C 109.5
H20B C20 H20C 109.5
N2 C21 C22 108.93(12)
N2 C21 C23 109.08(11)
C22 C21 C23 113.19(12)
N2 C21 H21A 108.5
C22 C21 H21A 108.5
C23 C21 H21A 108.5
C21 C22 H22A 109.5
C21 C22 H22B 109.5
H22A C22 H22B 109.5
C21 C22 H22C 109.5
H22A C22 H22C 109.5
H22B C22 H22C 109.5
C24 C23 C25 109.54(13)
C24 C23 C26 108.63(12)
C25 C23 C26 109.03(12)
C24 C23 C21 109.47(12)
C25 C23 C21 111.12(12)
C26 C23 C21 109.00(11)
C23 C24 H24A 109.5
C23 C24 H24B 109.5
H24A C24 H24B 109.5
C23 C24 H24C 109.5
H24A C24 H24C 109.5
H24B C24 H24C 109.5
C23 C25 H25A 109.5
C23 C25 H25B 109.5
H25A C25 H25B 109.5
C23 C25 H25C 109.5
H25A C25 H25C 109.5
H25B C25 H25C 109.5
C23 C26 H26A 109.5
C23 C26 H26B 109.5
H26A C26 H26B 109.5
C23 C26 H26C 109.5
H26A C26 H26C 109.5
H26B C26 H26C 109.5

loop_
_geom_bond_atom_site_label_1
_geom_bond_atom_site_label_2
_geom_bond_distance
O1 C4 1.3494(17)
O1 H10 0.95(3)
O2 C10 1.348(2)
O2 H2O 0.96(3)
N1 C1 1.2864(18)
N1 C15 1.4718(17)
N2 C2 1.2865(19)
N2 C21 1.4728(18)
C1 C3 1.4722(19)
C1 C2 1.5215(19)
C2 C9 1.475(2)
C3 C8 1.406(2)
C3 C4 1.4101(19)
C4 C5 1.394(2)
C5 C6 1.375(2)
C5 H5A 0.9500
C6 C7 1.388(2)
C6 H6A 0.9500
C7 C8 1.378(2)
C7 H7A 0.9500
C8 H8A 0.9500
C9 C14 1.404(2)
C9 C10 1.409(2)
C10 C11 1.395(2)
C11 C12 1.380(3)
C11 H11A 0.9500
C12 C13 1.386(2)
C12 H12A 0.9500
C13 C14 1.384(2)
C13 H13A 0.9500
C14 H14A 0.9500
C15 C16 1.528(2)
C15 C17 1.554(2)
C15 H15A 1.0000
C16 H16A 0.9800
C16 H16B 0.9800
C16 H16C 0.9800
C17 C19 1.529(2)
C17 C20 1.531(2)
C17 C18 1.533(2)
C18 H18A 0.9800
C18 H18B 0.9800
C18 H18C 0.9800
C19 H19A 0.9800
C19 H19B 0.9800
C19 H19C 0.9800
C20 H20A 0.9800
C20 H20B 0.9800
C20 H20C 0.9800
C21 C22 1.529(2)
C21 C23 1.5552(19)
C21 H21A 1.0000
C22 H22A 0.9800
C22 H22B 0.9800
C22 H22C 0.9800
C23 C24 1.530(2)
C23 C25 1.531(2)
C23 C26 1.532(2)
C24 H24A 0.9800
C24 H24B 0.9800
C24 H24C 0.9800
C25 H25A 0.9800
C25 H25B 0.9800
C25 H25C 0.9800
C26 H26A 0.9800
C26 H26B 0.9800
C26 H26C 0.9800

loop_
_geom_hbond_atom_site_label_D
_geom_hbond_atom_site_label_H
_geom_hbond_atom_site_label_A
_geom_hbond_distance_DH
_geom_hbond_distance_HA
_geom_hbond_distance_DA
_geom_hbond_angle_DHA
O1 H10 N1 0.95(3) 1.69(2) 2.5727(14) 152(2)
O2 H2O N2 0.96(3) 1.65(3) 2.5468(16) 153(2)

loop_
_geom_torsion_atom_site_label_1
_geom_torsion_atom_site_label_2
_geom_torsion_atom_site_label_3
_geom_torsion_atom_site_label_4
_geom_torsion
C15 N1 C1 C3 -177.34(12)
C15 N1 C1 C2 1.1(2)
C21 N2 C2 C9 179.22(12)
C21 N2 C2 C1 2.1(2)
N1 C1 C2 N2 -90.17(18)
C3 C1 C2 N2 88.35(16)
N1 C1 C2 C9 92.67(16)
C3 C1 C2 C9 -88.80(15)
N1 C1 C3 C8 -175.59(13)
C2 C1 C3 C8 5.82(18)
N1 C1 C3 C4 9.62(19)
C2 C1 C3 C4 -168.97(12)
C8 C3 C4 O1 176.90(12)
C1 C3 C4 O1 -8.16(19)
C8 C3 C4 C5 -4.76(19)
C1 C3 C4 C5 170.19(13)
O1 C4 C5 C6 -178.85(13)
C3 C4 C5 C6 2.8(2)
C4 C5 C6 C7 1.1(2)
C5 C6 C7 C8 -2.9(2)
C6 C7 C8 C3 0.8(2)
C4 C3 C8 C7 3.0(2)
C1 C3 C8 C7 -171.89(14)
N2 C2 C9 C14 -177.40(13)
C1 C2 C9 C14 -0.13(19)
N2 C2 C9 C10 2.4(2)
C1 C2 C9 C10 179.67(13)
C14 C9 C10 O2 179.73(14)
C2 C9 C10 O2 -0.1(2)
C14 C9 C10 C11 -0.8(2)
C2 C9 C10 C11 179.37(14)
O2 C10 C11 C12 179.47(16)
C9 C10 C11 C12 0.0(3)
C10 C11 C12 C13 0.5(3)
C11 C12 C13 C14 -0.1(2)
C12 C13 C14 C9 -0.8(2)
C10 C9 C14 C13 1.2(2)
C2 C9 C14 C13 -179.00(13)
C1 N1 C15 C16 -91.84(15)
C1 N1 C15 C17 144.02(13)
N1 C15 C17 C19 -52.12(15)
C16 C15 C17 C19 -173.30(13)
N1 C15 C17 C20 68.68(15)
C16 C15 C17 C20 -52.50(16)
N1 C15 C17 C18 -170.83(12)
C16 C15 C17 C18 68.00(16)
C2 N2 C21 C22 -89.66(15)
C2 N2 C21 C23 146.34(13)
N2 C21 C23 C24 -52.75(15)
C22 C21 C23 C24 -174.19(13)
N2 C21 C23 C25 68.38(14)
C22 C21 C23 C25 -53.07(16)
N2 C21 C23 C26 -171.44(11)
C22 C21 C23 C26 67.11(15)
